data_4084681
loop_
_publ_author_name
'Liu, Zhe'
'Romero-Canel\'on, Isolda'
'Habtemariam, Abraha'
'Clarkson, Guy J.'
'Sadler, Peter J.'

_publ_section_title
;
 Potent Half-Sandwich Iridium(III) Anticancer Complexes Containing
 C(&#x2227;)N-Chelated and Pyridine Ligands.
;
_journal_issue 19
_journal_name_full Organometallics
_journal_page_first 5324
_journal_page_last 5333
_journal_paper_doi 10.1021/om500644f
_journal_volume 33
_journal_year 2014
_chemical_formula_moiety 'C32 H32 Ir N2, F6 P'
_chemical_formula_sum 'C32 H32 F6 Ir N2 P'
_chemical_formula_weight 781.77
_chemical_name_systematic
; 
 ? 
;
_space_group_IT_number 14
_symmetry_cell_setting monoclinic
_symmetry_space_group_name_Hall '-P 2ybc'
_symmetry_space_group_name_H-M 'P 1 21/c 1'
_atom_sites_solution_hydrogens geom
_atom_sites_solution_primary direct
_atom_sites_solution_secondary difmap
_audit_creation_method SHELXL-97
_cell_angle_alpha 90.00
_cell_angle_beta 101.2911(14)
_cell_angle_gamma 90.00
_cell_formula_units_Z 4
_cell_length_a 10.88829(16)
_cell_length_b 17.30030(19)
_cell_length_c 15.9504(2)
_cell_measurement_reflns_used 16727
_cell_measurement_temperature 100(2)
_cell_measurement_theta_max 30.03
_cell_measurement_theta_min 3.13
_cell_volume 2946.43(7)
_computing_cell_refinement 'CrysAlis RED, Oxford Diffraction Ltd'
_computing_data_collection 'CrysAlis CCD, Oxford Diffraction Ltd'
_computing_data_reduction 'CrysAlis RED, Oxford Diffraction Ltd'
_computing_molecular_graphics 'SHELXTL (Sheldrick, 1997)'
_computing_publication_material 'SHELXTL (Sheldrick, 1997)'
_computing_structure_refinement 'SHELXL-97 (Sheldrick, 1997)'
_computing_structure_solution 'SHELXS-97 (Sheldrick, 1990)'
_diffrn_ambient_temperature 100(2)
_diffrn_detector_area_resol_mean 10.2833
_diffrn_measured_fraction_theta_full 0.997
_diffrn_measured_fraction_theta_max 0.902
_diffrn_measurement_device_type 'Oxford Diffraction Gemini R'
_diffrn_measurement_method '\f & \w scans'
_diffrn_radiation_monochromator graphite
_diffrn_radiation_source 'Enhance (Mo) X-ray Source'
_diffrn_radiation_type MoK\a
_diffrn_radiation_wavelength 0.71073
_diffrn_reflns_av_R_equivalents 0.0362
_diffrn_reflns_av_sigmaI/netI 0.0341
_diffrn_reflns_limit_h_max 14
_diffrn_reflns_limit_h_min -15
_diffrn_reflns_limit_k_max 23
_diffrn_reflns_limit_k_min -23
_diffrn_reflns_limit_l_max 22
_diffrn_reflns_limit_l_min -21
_diffrn_reflns_number 30389
_diffrn_reflns_theta_full 27.00
_diffrn_reflns_theta_max 30.09
_diffrn_reflns_theta_min 3.14
_diffrn_standards_decay_% nil
_exptl_absorpt_coefficient_mu 4.649
_exptl_absorpt_correction_T_max 1.00
_exptl_absorpt_correction_T_min 0.59
_exptl_absorpt_correction_type multi-scan
_exptl_absorpt_process_details 'ABSPACK(CrysAlis, Oxford Diffraction)'
_exptl_crystal_colour yellow
_exptl_crystal_density_diffrn 1.762
_exptl_crystal_density_method 'not measured'
_exptl_crystal_description block
_exptl_crystal_F_000 1536
_exptl_crystal_size_max 0.38
_exptl_crystal_size_mid 0.20
_exptl_crystal_size_min 0.20
_refine_diff_density_max 1.106
_refine_diff_density_min -1.352
_refine_diff_density_rms 0.106
_refine_ls_extinction_method none
_refine_ls_goodness_of_fit_ref 1.042
_refine_ls_hydrogen_treatment constr
_refine_ls_matrix_type full
_refine_ls_number_parameters 385
_refine_ls_number_reflns 7830
_refine_ls_number_restraints 24
_refine_ls_restrained_S_all 1.060
_refine_ls_R_factor_all 0.0314
_refine_ls_R_factor_gt 0.0249
_refine_ls_shift/su_max 0.003
_refine_ls_shift/su_mean 0.000
_refine_ls_structure_factor_coef Fsqd
_refine_ls_weighting_details 'calc w=1/[\s^2^(Fo^2^)+(0.0191P)^2^+1.7395P] where P=(Fo^2^+2Fc^2^)/3'
_refine_ls_weighting_scheme calc
_refine_ls_wR_factor_gt 0.0486
_refine_ls_wR_factor_ref 0.0508
_reflns_number_gt 6912
_reflns_number_total 7830
_reflns_threshold_expression >2sigma(I)
_cod_data_source_file om500644f_si_002.cif
_cod_data_source_block zl34
_cod_original_sg_symbol_H-M P2(1)/c
_cod_database_code 4084681

loop_
_symmetry_equiv_pos_as_xyz
'x, y, z'
'-x, y+1/2, -z+1/2'
'-x, -y, -z'
'x, -y-1/2, z-1/2'

loop_
_atom_site_label
_atom_site_type_symbol
_atom_site_fract_x
_atom_site_fract_y
_atom_site_fract_z
_atom_site_U_iso_or_equiv
_atom_site_adp_type
_atom_site_occupancy
_atom_site_symmetry_multiplicity
_atom_site_calc_flag
_atom_site_refinement_flags
_atom_site_disorder_assembly
_atom_site_disorder_group
Ir1 Ir 0.672286(9) 0.393903(5) 0.852742(6) 0.01223(3) Uani 1 1 d . . .
N1 N 0.7889(2) 0.39567(12) 0.97220(15) 0.0147(5) Uani 0.58(2) 1 d P A 1
C1 C 0.7889(2) 0.39567(12) 0.97220(15) 0.0147(5) Uani 0.42(2) 1 d P A 2
C2 C 0.8268(2) 0.33178(15) 1.02169(18) 0.0192(6) Uani 1 1 d . . .
H2 H 0.8018 0.2819 0.9998 0.023 Uiso 1 1 calc R A 1
C3 C 0.9003(3) 0.33813(17) 1.10238(19) 0.0241(6) Uani 1 1 d . A .
H3 H 0.9251 0.2930 1.1354 0.029 Uiso 1 1 calc R . .
C4 C 0.9380(3) 0.41042(18) 1.13527(18) 0.0256(6) Uani 1 1 d . . .
H4 H 0.9881 0.4153 1.1909 0.031 Uiso 1 1 calc R A .
C5 C 0.9021(3) 0.47475(16) 1.08632(18) 0.0208(6) Uani 1 1 d . A .
H5 H 0.9286 0.5245 1.1079 0.025 Uiso 1 1 calc R . .
C6 C 0.8268(2) 0.46772(14) 1.00502(17) 0.0154(5) Uani 1 1 d . . .
C7 C 0.7808(2) 0.53203(14) 0.94821(17) 0.0156(5) Uani 1 1 d . A .
C8 C 0.8089(3) 0.61008(15) 0.96628(19) 0.0215(6) Uani 1 1 d . . .
H8 H 0.8597 0.6243 1.0195 0.026 Uiso 1 1 calc R A .
C9 C 0.7630(3) 0.66621(15) 0.90718(19) 0.0235(6) Uani 1 1 d . A .
H9 H 0.7819 0.7191 0.9194 0.028 Uiso 1 1 calc R . .
C10 C 0.6892(3) 0.64499(15) 0.82979(19) 0.0222(6) Uani 1 1 d . . .
H10 H 0.6583 0.6834 0.7884 0.027 Uiso 1 1 calc R A .
C11 C 0.6604(3) 0.56809(15) 0.81258(18) 0.0188(5) Uani 1 1 d . A .
H11 H 0.6091 0.5543 0.7594 0.023 Uiso 1 1 calc R B 1
C12 C 0.7048(2) 0.51087(13) 0.87112(16) 0.0158(6) Uani 0.58(2) 1 d P A 1
N12 N 0.7048(2) 0.51087(13) 0.87112(16) 0.0158(6) Uani 0.42(2) 1 d P A 2
N13 N 0.8335(2) 0.39340(11) 0.79819(14) 0.0142(4) Uani 1 1 d . A .
C14 C 0.9290(2) 0.34395(14) 0.82450(17) 0.0160(5) Uani 1 1 d . . .
H14 H 0.9282 0.3130 0.8736 0.019 Uiso 1 1 calc R A .
C15 C 1.0283(2) 0.33667(14) 0.78236(18) 0.0183(5) Uani 1 1 d . A .
H15 H 1.0934 0.3007 0.8024 0.022 Uiso 1 1 calc R . .
C16 C 1.0331(3) 0.38169(14) 0.71098(18) 0.0175(5) Uani 1 1 d . . .
C17 C 0.9351(3) 0.43356(15) 0.68526(18) 0.0199(6) Uani 1 1 d . A .
H17 H 0.9349 0.4661 0.6373 0.024 Uiso 1 1 calc R . .
C18 C 0.8383(3) 0.43764(15) 0.72940(17) 0.0186(5) Uani 1 1 d . . .
H18 H 0.7721 0.4732 0.7105 0.022 Uiso 1 1 calc R A .
C19 C 1.1388(3) 0.37484(18) 0.6639(2) 0.0313(7) Uani 1 1 d . A .
H19A H 1.2040 0.3414 0.6961 0.047 Uiso 1 1 calc R . .
H19B H 1.1738 0.4262 0.6575 0.047 Uiso 1 1 calc R . .
H19C H 1.1078 0.3525 0.6073 0.047 Uiso 1 1 calc R . .
C20 C 0.7431(3) 0.17729(17) 0.8642(3) 0.0361(7) Uani 1 1 d U A .
H20 H 0.7885 0.2069 0.8303 0.043 Uiso 1 1 calc R . .
C21 C 0.7921(3) 0.10807(17) 0.8992(3) 0.0415(7) Uani 1 1 d U . .
H21 H 0.8702 0.0901 0.8889 0.050 Uiso 1 1 calc R . .
C22 C 0.7268(3) 0.06505(18) 0.9492(2) 0.0417(7) Uani 1 1 d U . .
H22 H 0.7616 0.0185 0.9751 0.050 Uiso 1 1 calc R . .
C23 C 0.6117(3) 0.08986(17) 0.9613(2) 0.0367(6) Uani 1 1 d U . .
H23 H 0.5660 0.0594 0.9942 0.044 Uiso 1 1 calc R . .
C24 C 0.5612(3) 0.15927(16) 0.9259(2) 0.0282(6) Uani 1 1 d U A .
H24 H 0.4813 0.1758 0.9344 0.034 Uiso 1 1 calc R . .
C25 C 0.6280(3) 0.20429(15) 0.87797(19) 0.0217(6) Uani 1 1 d . . .
C26 C 0.5760(2) 0.28006(15) 0.84395(18) 0.0183(5) Uani 1 1 d . A .
C27 C 0.5140(2) 0.33606(14) 0.88983(17) 0.0167(5) Uani 1 1 d . A .
C28 C 0.4694(2) 0.39798(15) 0.83202(18) 0.0181(5) Uani 1 1 d . A .
C29 C 0.5046(3) 0.38242(16) 0.75100(18) 0.0213(6) Uani 1 1 d . A .
C30 C 0.5689(3) 0.30924(16) 0.75874(18) 0.0215(6) Uani 1 1 d . A .
C31 C 0.6140(3) 0.27114(18) 0.6862(2) 0.0332(8) Uani 1 1 d . . .
H31A H 0.6864 0.2995 0.6739 0.050 Uiso 1 1 calc R A .
H31B H 0.5468 0.2713 0.6354 0.050 Uiso 1 1 calc R . .
H31C H 0.6384 0.2177 0.7018 0.050 Uiso 1 1 calc R . .
C32 C 0.4686(3) 0.42826(19) 0.67021(19) 0.0310(7) Uani 1 1 d . . .
H32A H 0.4348 0.4784 0.6831 0.046 Uiso 1 1 calc R A .
H32B H 0.4048 0.4000 0.6299 0.046 Uiso 1 1 calc R . .
H32C H 0.5425 0.4363 0.6448 0.046 Uiso 1 1 calc R . .
C33 C 0.3916(3) 0.46529(16) 0.8512(2) 0.0265(6) Uani 1 1 d . . .
H33A H 0.4112 0.4764 0.9126 0.040 Uiso 1 1 calc R A .
H33B H 0.3025 0.4525 0.8340 0.040 Uiso 1 1 calc R . .
H33C H 0.4104 0.5108 0.8194 0.040 Uiso 1 1 calc R . .
C34 C 0.4954(3) 0.32971(16) 0.98002(18) 0.0218(6) Uani 1 1 d . . .
H34A H 0.5674 0.3034 1.0148 0.033 Uiso 1 1 calc R A .
H34B H 0.4190 0.3001 0.9813 0.033 Uiso 1 1 calc R . .
H34C H 0.4874 0.3815 1.0031 0.033 Uiso 1 1 calc R . .
P10 P 0.81932(7) 0.65061(4) 0.58781(5) 0.01954(15) Uani 1 1 d . . .
F11 F 0.89393(16) 0.58567(9) 0.54559(12) 0.0276(4) Uani 1 1 d . . .
F12 F 0.74478(16) 0.71575(9) 0.62990(11) 0.0281(4) Uani 1 1 d . . .
F13 F 0.72105(14) 0.65950(9) 0.49903(10) 0.0223(3) Uani 1 1 d . . .
F14 F 0.91746(17) 0.64250(10) 0.67620(11) 0.0353(4) Uani 1 1 d . . .
F15 F 0.90564(15) 0.71632(9) 0.55790(11) 0.0267(4) Uani 1 1 d . . .
F16 F 0.73294(17) 0.58507(9) 0.61705(12) 0.0310(4) Uani 1 1 d . . .

loop_
_atom_site_aniso_label
_atom_site_aniso_U_11
_atom_site_aniso_U_22
_atom_site_aniso_U_33
_atom_site_aniso_U_23
_atom_site_aniso_U_13
_atom_site_aniso_U_12
Ir1 0.01264(6) 0.01405(5) 0.00959(5) 0.00056(4) 0.00116(4) -0.00008(4)
N1 0.0119(11) 0.0178(11) 0.0147(12) 0.0027(9) 0.0033(9) 0.0013(9)
C1 0.0119(11) 0.0178(11) 0.0147(12) 0.0027(9) 0.0033(9) 0.0013(9)
C2 0.0191(14) 0.0216(13) 0.0165(13) 0.0023(11) 0.0023(11) 0.0021(11)
C3 0.0220(15) 0.0296(15) 0.0188(14) 0.0092(12) -0.0007(12) 0.0036(12)
C4 0.0203(15) 0.0420(17) 0.0123(13) -0.0008(12) -0.0026(11) -0.0012(13)
C5 0.0181(14) 0.0272(14) 0.0172(14) -0.0062(11) 0.0035(11) -0.0025(11)
C6 0.0121(12) 0.0216(12) 0.0140(13) -0.0026(10) 0.0059(10) -0.0014(10)
C7 0.0129(12) 0.0211(12) 0.0146(13) -0.0019(10) 0.0071(10) 0.0025(10)
C8 0.0206(14) 0.0223(13) 0.0224(15) -0.0067(11) 0.0058(12) -0.0009(11)
C9 0.0279(16) 0.0169(13) 0.0282(16) -0.0041(11) 0.0119(13) 0.0009(11)
C10 0.0267(15) 0.0165(12) 0.0254(15) 0.0056(11) 0.0100(13) 0.0056(11)
C11 0.0213(14) 0.0209(13) 0.0139(13) -0.0003(11) 0.0033(11) 0.0015(11)
C12 0.0157(12) 0.0159(11) 0.0167(13) -0.0010(9) 0.0052(10) 0.0024(9)
N12 0.0157(12) 0.0159(11) 0.0167(13) -0.0010(9) 0.0052(10) 0.0024(9)
N13 0.0135(11) 0.0155(10) 0.0132(11) -0.0006(8) 0.0018(8) -0.0007(8)
C14 0.0174(13) 0.0137(11) 0.0161(13) 0.0023(10) 0.0013(10) -0.0003(10)
C15 0.0152(13) 0.0175(12) 0.0218(14) 0.0032(11) 0.0025(11) 0.0022(10)
C16 0.0169(13) 0.0175(12) 0.0185(14) -0.0015(10) 0.0048(11) -0.0017(10)
C17 0.0217(14) 0.0220(13) 0.0169(14) 0.0060(11) 0.0056(11) 0.0000(11)
C18 0.0193(14) 0.0180(12) 0.0177(14) 0.0041(10) 0.0016(11) 0.0028(10)
C19 0.0303(17) 0.0351(16) 0.0324(18) 0.0069(14) 0.0158(15) 0.0073(14)
C20 0.0234(14) 0.0214(12) 0.0624(19) -0.0101(13) 0.0057(13) -0.0014(11)
C21 0.0318(13) 0.0244(12) 0.0628(16) -0.0122(12) -0.0042(12) 0.0023(11)
C22 0.0452(14) 0.0218(11) 0.0506(15) -0.0073(11) -0.0089(12) 0.0027(11)
C23 0.0490(14) 0.0214(11) 0.0372(14) -0.0053(11) 0.0023(12) -0.0050(11)
C24 0.0375(15) 0.0189(11) 0.0284(14) -0.0052(11) 0.0066(12) -0.0058(11)
C25 0.0204(14) 0.0174(12) 0.0264(16) -0.0053(11) 0.0026(12) -0.0023(11)
C26 0.0125(13) 0.0232(13) 0.0195(14) -0.0015(11) 0.0043(11) -0.0033(10)
C27 0.0145(13) 0.0192(12) 0.0168(13) -0.0010(10) 0.0043(10) -0.0035(10)
C28 0.0114(12) 0.0243(13) 0.0179(13) -0.0017(11) 0.0015(10) -0.0026(10)
C29 0.0204(14) 0.0283(14) 0.0140(13) -0.0007(11) 0.0003(11) -0.0074(11)
C30 0.0195(14) 0.0289(14) 0.0167(14) -0.0084(12) 0.0049(11) -0.0100(12)
C31 0.0411(19) 0.0403(17) 0.0221(16) -0.0162(14) 0.0157(14) -0.0148(15)
C32 0.0299(17) 0.0436(18) 0.0159(15) 0.0069(14) -0.0043(12) -0.0068(14)
C33 0.0186(15) 0.0296(15) 0.0317(17) 0.0036(13) 0.0057(13) 0.0048(12)
C34 0.0238(15) 0.0253(14) 0.0182(14) 0.0016(11) 0.0087(12) -0.0027(12)
P10 0.0241(4) 0.0162(3) 0.0155(3) 0.0015(3) -0.0032(3) -0.0008(3)
F11 0.0294(10) 0.0192(7) 0.0330(10) -0.0032(7) 0.0030(8) 0.0019(7)
F12 0.0310(10) 0.0244(8) 0.0264(10) -0.0071(7) -0.0003(8) 0.0014(7)
F13 0.0226(8) 0.0237(8) 0.0173(8) 0.0009(6) -0.0042(7) -0.0027(7)
F14 0.0401(11) 0.0381(10) 0.0208(9) 0.0042(8) -0.0107(8) 0.0076(9)
F15 0.0252(9) 0.0208(8) 0.0308(10) 0.0020(7) -0.0027(7) -0.0065(7)
F16 0.0405(11) 0.0218(8) 0.0317(10) 0.0089(7) 0.0093(9) -0.0023(8)

loop_
_atom_type_symbol
_atom_type_description
_atom_type_scat_dispersion_real
_atom_type_scat_dispersion_imag
_atom_type_scat_source
C C 0.0033 0.0016 'International Tables Vol C Tables 4.2.6.8 and 6.1.1.4'
H H 0.0000 0.0000 'International Tables Vol C Tables 4.2.6.8 and 6.1.1.4'
N N 0.0061 0.0033 'International Tables Vol C Tables 4.2.6.8 and 6.1.1.4'
F F 0.0171 0.0103 'International Tables Vol C Tables 4.2.6.8 and 6.1.1.4'
P P 0.1023 0.0942 'International Tables Vol C Tables 4.2.6.8 and 6.1.1.4'
Ir Ir -1.4442 7.9887 'International Tables Vol C Tables 4.2.6.8 and 6.1.1.4'

loop_
_geom_angle_atom_site_label_1
_geom_angle_atom_site_label_2
_geom_angle_atom_site_label_3
_geom_angle
C12 Ir1 N1 78.34(9)
C12 Ir1 N13 85.94(8)
N1 Ir1 N13 88.27(9)
C12 Ir1 C28 97.52(9)
N1 Ir1 C28 124.17(10)
N13 Ir1 C28 147.47(10)
C12 Ir1 C27 122.39(9)
N1 Ir1 C27 97.60(10)
N13 Ir1 C27 151.66(8)
C28 Ir1 C27 38.59(10)
C12 Ir1 C29 106.70(10)
N1 Ir1 C29 161.68(10)
N13 Ir1 C29 109.46(10)
C28 Ir1 C29 38.55(10)
C27 Ir1 C29 64.63(10)
C12 Ir1 C26 160.53(9)
N1 Ir1 C26 105.52(9)
N13 Ir1 C26 113.03(9)
C28 Ir1 C26 64.26(10)
C27 Ir1 C26 38.70(9)
C29 Ir1 C26 63.94(10)
C12 Ir1 C30 141.89(10)
N1 Ir1 C30 139.77(10)
N13 Ir1 C30 94.07(9)
C28 Ir1 C30 63.60(10)
C27 Ir1 C30 63.83(10)
C29 Ir1 C30 37.87(10)
C26 Ir1 C30 37.62(10)
C2 N1 C6 118.3(2)
C2 N1 Ir1 125.27(18)
C6 N1 Ir1 116.42(17)
N1 C2 C3 121.7(2)
N1 C2 H2 119.1
C3 C2 H2 119.1
C2 C3 C4 119.9(3)
C2 C3 H3 120.0
C4 C3 H3 120.0
C5 C4 C3 119.1(3)
C5 C4 H4 120.5
C3 C4 H4 120.5
C4 C5 C6 120.5(3)
C4 C5 H5 119.7
C6 C5 H5 119.7
N1 C6 C5 120.5(2)
N1 C6 C7 114.3(2)
C5 C6 C7 125.3(2)
C12 C7 C8 120.2(2)
C12 C7 C6 114.9(2)
C8 C7 C6 124.9(2)
C9 C8 C7 120.2(3)
C9 C8 H8 119.9
C7 C8 H8 119.9
C8 C9 C10 119.5(2)
C8 C9 H9 120.2
C10 C9 H9 120.2
C11 C10 C9 120.1(3)
C11 C10 H10 119.9
C9 C10 H10 119.9
C12 C11 C10 121.3(3)
C12 C11 H11 119.3
C10 C11 H11 119.3
C11 C12 C7 118.6(2)
C11 C12 Ir1 125.36(19)
C7 C12 Ir1 116.06(18)
C18 N13 C14 117.6(2)
C18 N13 Ir1 120.14(17)
C14 N13 Ir1 121.89(17)
N13 C14 C15 122.3(2)
N13 C14 H14 118.9
C15 C14 H14 118.9
C14 C15 C16 120.3(2)
C14 C15 H15 119.9
C16 C15 H15 119.9
C15 C16 C17 116.9(2)
C15 C16 C19 121.5(2)
C17 C16 C19 121.5(3)
C18 C17 C16 120.0(2)
C18 C17 H17 120.0
C16 C17 H17 120.0
N13 C18 C17 122.8(2)
N13 C18 H18 118.6
C17 C18 H18 118.6
C16 C19 H19A 109.5
C16 C19 H19B 109.5
H19A C19 H19B 109.5
C16 C19 H19C 109.5
H19A C19 H19C 109.5
H19B C19 H19C 109.5
C21 C20 C25 120.9(3)
C21 C20 H20 119.5
C25 C20 H20 119.5
C20 C21 C22 119.8(3)
C20 C21 H21 120.1
C22 C21 H21 120.1
C23 C22 C21 119.9(3)
C23 C22 H22 120.0
C21 C22 H22 120.0
C22 C23 C24 120.7(3)
C22 C23 H23 119.7
C24 C23 H23 119.7
C25 C24 C23 119.9(3)
C25 C24 H24 120.1
C23 C24 H24 120.1
C24 C25 C20 118.8(3)
C24 C25 C26 119.4(3)
C20 C25 C26 121.8(3)
C30 C26 C27 107.3(2)
C30 C26 C25 126.9(2)
C27 C26 C25 125.7(2)
C30 C26 Ir1 71.69(15)
C27 C26 Ir1 68.79(14)
C25 C26 Ir1 128.07(19)
C28 C27 C26 107.8(2)
C28 C27 C34 125.5(2)
C26 C27 C34 126.7(2)
C28 C27 Ir1 70.60(14)
C26 C27 Ir1 72.51(14)
C34 C27 Ir1 124.07(18)
C27 C28 C29 108.7(2)
C27 C28 C33 125.4(3)
C29 C28 C33 125.8(3)
C27 C28 Ir1 70.82(15)
C29 C28 Ir1 71.93(15)
C33 C28 Ir1 126.21(19)
C30 C29 C28 107.3(2)
C30 C29 C32 125.4(3)
C28 C29 C32 126.9(3)
C30 C29 Ir1 72.35(16)
C28 C29 Ir1 69.53(15)
C32 C29 Ir1 128.7(2)
C26 C30 C29 109.0(2)
C26 C30 C31 127.7(3)
C29 C30 C31 123.3(3)
C26 C30 Ir1 70.68(15)
C29 C30 Ir1 69.77(15)
C31 C30 Ir1 127.5(2)
C30 C31 H31A 109.5
C30 C31 H31B 109.5
H31A C31 H31B 109.5
C30 C31 H31C 109.5
H31A C31 H31C 109.5
H31B C31 H31C 109.5
C29 C32 H32A 109.5
C29 C32 H32B 109.5
H32A C32 H32B 109.5
C29 C32 H32C 109.5
H32A C32 H32C 109.5
H32B C32 H32C 109.5
C28 C33 H33A 109.5
C28 C33 H33B 109.5
H33A C33 H33B 109.5
C28 C33 H33C 109.5
H33A C33 H33C 109.5
H33B C33 H33C 109.5
C27 C34 H34A 109.5
C27 C34 H34B 109.5
H34A C34 H34B 109.5
C27 C34 H34C 109.5
H34A C34 H34C 109.5
H34B C34 H34C 109.5
F16 P10 F14 90.59(10)
F16 P10 F15 179.66(11)
F14 P10 F15 89.72(10)
F16 P10 F13 89.81(9)
F14 P10 F13 179.53(10)
F15 P10 F13 89.88(9)
F16 P10 F11 90.05(9)
F14 P10 F11 90.16(10)
F15 P10 F11 89.83(9)
F13 P10 F11 90.09(9)
F16 P10 F12 90.08(10)
F14 P10 F12 89.90(10)
F15 P10 F12 90.04(9)
F13 P10 F12 89.85(9)
F11 P10 F12 179.85(11)

loop_
_geom_bond_atom_site_label_1
_geom_bond_atom_site_label_2
_geom_bond_distance
Ir1 C12 2.065(2)
Ir1 N1 2.073(2)
Ir1 N13 2.106(2)
Ir1 C28 2.170(3)
Ir1 C27 2.173(2)
Ir1 C29 2.202(3)
Ir1 C26 2.223(3)
Ir1 C30 2.236(3)
N1 C2 1.374(3)
N1 C6 1.383(3)
C2 C3 1.381(4)
C2 H2 0.9500
C3 C4 1.387(4)
C3 H3 0.9500
C4 C5 1.372(4)
C4 H4 0.9500
C5 C6 1.397(4)
C5 H5 0.9500
C6 C7 1.460(4)
C7 C12 1.390(4)
C7 C8 1.402(3)
C8 C9 1.377(4)
C8 H8 0.9500
C9 C10 1.384(4)
C9 H9 0.9500
C10 C11 1.382(4)
C10 H10 0.9500
C11 C12 1.381(4)
C11 H11 0.9500
N13 C18 1.347(3)
N13 C14 1.349(3)
C14 C15 1.386(4)
C14 H14 0.9500
C15 C16 1.389(4)
C15 H15 0.9500
C16 C17 1.393(4)
C16 C19 1.497(4)
C17 C18 1.379(4)
C17 H17 0.9500
C18 H18 0.9500
C19 H19A 0.9800
C19 H19B 0.9800
C19 H19C 0.9800
C20 C21 1.383(4)
C20 C25 1.394(4)
C20 H20 0.9500
C21 C22 1.385(5)
C21 H21 0.9500
C22 C23 1.375(5)
C22 H22 0.9500
C23 C24 1.394(4)
C23 H23 0.9500
C24 C25 1.392(4)
C24 H24 0.9500
C25 C26 1.488(4)
C26 C30 1.438(4)
C26 C27 1.457(4)
C27 C28 1.435(4)
C27 C34 1.496(4)
C28 C29 1.443(4)
C28 C33 1.506(4)
C29 C30 1.441(4)
C29 C32 1.498(4)
C30 C31 1.495(4)
C31 H31A 0.9800
C31 H31B 0.9800
C31 H31C 0.9800
C32 H32A 0.9800
C32 H32B 0.9800
C32 H32C 0.9800
C33 H33A 0.9800
C33 H33B 0.9800
C33 H33C 0.9800
C34 H34A 0.9800
C34 H34B 0.9800
C34 H34C 0.9800
P10 F16 1.5998(18)
P10 F14 1.5998(18)
P10 F15 1.6059(17)
P10 F13 1.6064(17)
P10 F11 1.6094(18)
P10 F12 1.6101(17)

loop_
_geom_hbond_atom_site_label_D
_geom_hbond_atom_site_label_H
_geom_hbond_atom_site_label_A
_geom_hbond_distance_DH
_geom_hbond_distance_HA
_geom_hbond_distance_DA
_geom_hbond_angle_DHA
_geom_hbond_site_symmetry_A
C14 H14 F15 0.95 2.55 3.211(3) 127.1 2_746
C15 H15 F12 0.95 2.38 3.330(3) 172.9 2_746
C17 H17 F11 0.95 2.52 3.420(3) 157.8 .
C18 H18 F16 0.95 2.43 3.198(3) 137.9 .
